data_2108955
loop_
_publ_author_name
'Bakowicz, Julia'
'Turowska-Tyrk, Ilona'

_publ_section_title
;
 The role of free space in photochemical reactions in crystals at high
 pressure -- the case of 9-methylanthracene
;
_journal_issue 2
_journal_name_full 'Acta Crystallographica Section B'
_journal_page_first
;
;
_journal_paper_doi 10.1107/S2052520622001810
_journal_volume 78
_journal_year 2022
_chemical_formula_sum 'C15 H12'
_chemical_formula_weight 192.25
_space_group_crystal_system monoclinic
_space_group_IT_number 14
_space_group_name_Hall '-P 2ybc'
_space_group_name_H-M_alt 'P 1 21/c 1'
_atom_sites_solution_hydrogens mixed
_atom_sites_solution_primary isomor
_audit_creation_method SHELXL-2014/7
_cell_angle_alpha 90
_cell_angle_beta 99.20(17)
_cell_angle_gamma 90
_cell_formula_units_Z 4
_cell_length_a 8.48(5)
_cell_length_b 13.582(7)
_cell_length_c 8.538(5)
_cell_measurement_pressure 400000
_cell_measurement_reflns_used 350
_cell_measurement_temperature 298(2)
_cell_measurement_theta_max 15.38
_cell_measurement_theta_min 5.66
_cell_volume 971(6)
_computing_cell_refinement 'CrysAlisPro (Rigaku OD, 2015)'
_computing_data_collection 'CrysAlisPro (Agilent Technologies, 2014)'
_computing_data_reduction 'CrysAlisPro (Rigaku OD, 2015)'
_computing_molecular_graphics 'ORTEP-3 for Windows (Farrugia, 2012)'
_computing_publication_material 'SHELXL-2014/7 (Sheldrick, 2015)'
_computing_structure_refinement 'SHELXL-2014/7 (Sheldrick, 2015)'
_diffrn_ambient_pressure 400000
_diffrn_ambient_temperature 298(2)
_diffrn_detector_area_resol_mean 15.9718
_diffrn_measured_fraction_theta_full 0.306
_diffrn_measured_fraction_theta_max 0.301
_diffrn_measurement_device_type 'KM4 with Eos CCD'
_diffrn_measurement_method '\f- and \w scans'
_diffrn_radiation_monochromator graphite
_diffrn_radiation_source 'fine-focus sealed tube'
_diffrn_radiation_type MoK\a
_diffrn_radiation_wavelength 0.71073
_diffrn_reflns_av_R_equivalents 0.2832
_diffrn_reflns_av_unetI/netI 0.1499
_diffrn_reflns_Laue_measured_fraction_full 0.306
_diffrn_reflns_Laue_measured_fraction_max 0.301
_diffrn_reflns_limit_h_max 2
_diffrn_reflns_limit_h_min -2
_diffrn_reflns_limit_k_max 15
_diffrn_reflns_limit_k_min -16
_diffrn_reflns_limit_l_max 10
_diffrn_reflns_limit_l_min -10
_diffrn_reflns_number 4445
_diffrn_reflns_point_group_measured_fraction_full 0.306
_diffrn_reflns_point_group_measured_fraction_max 0.301
_diffrn_reflns_theta_full 25.242
_diffrn_reflns_theta_max 25.438
_diffrn_reflns_theta_min 5.696
_exptl_absorpt_coefficient_mu 0.074
_exptl_absorpt_correction_T_max 1.00
_exptl_absorpt_correction_T_min 0.40
_exptl_absorpt_correction_type multi-scan
_exptl_absorpt_process_details
;
SCALE3 ABSPACK (Rigaku Oxford Diffraction, 2015).
;
_exptl_crystal_colour colourless
_exptl_crystal_density_diffrn 1.315
_exptl_crystal_description block
_exptl_crystal_F_000 408
_exptl_crystal_size_max 0.220
_exptl_crystal_size_mid 0.200
_exptl_crystal_size_min 0.050
_refine_diff_density_max 0.233
_refine_diff_density_min -0.156
_refine_diff_density_rms 0.061
_refine_ls_extinction_method none
_refine_ls_goodness_of_fit_ref 0.975
_refine_ls_hydrogen_treatment constr
_refine_ls_matrix_type full
_refine_ls_number_parameters 42
_refine_ls_number_reflns 541
_refine_ls_number_restraints 0
_refine_ls_restrained_S_all 0.975
_refine_ls_R_factor_all 0.3058
_refine_ls_R_factor_gt 0.1398
_refine_ls_shift/su_max 0.000
_refine_ls_shift/su_mean 0.000
_refine_ls_structure_factor_coef Fsqd
_refine_ls_weighting_details 'w=1/[\s^2^(Fo^2^)+(0.2000P)^2^] where P=(Fo^2^+2Fc^2^)/3'
_refine_ls_weighting_scheme calc
_refine_ls_wR_factor_gt 0.3225
_refine_ls_wR_factor_ref 0.4046
_reflns_Friedel_coverage 0.000
_reflns_number_gt 177
_reflns_number_total 541
_reflns_threshold_expression 'I > 2\s(I)'
_cod_data_source_file xk5091sup1.cif
_cod_data_source_block 0.4GPa_20hUV
_cod_original_sg_symbol_H-M 'P 21/c'
_cod_database_code 2108955
_shelx_shelxl_version_number 2014/7
_shelx_space_group_comment
;
The symmetry employed for this shelxl refinement is uniquely defined
by the following loop, which should always be used as a source of
symmetry information in preference to the above space-group names.
They are only intended as comments.
;
_shelx_estimated_absorpt_t_min 0.984
_shelx_estimated_absorpt_t_max 0.996

loop_
_space_group_symop_operation_xyz
'x, y, z'
'x, -y+1/2, z+1/2'
'-x, -y, -z'
'-x, y-1/2, -z-1/2'

loop_
_atom_site_label
_atom_site_type_symbol
_atom_site_fract_x
_atom_site_fract_y
_atom_site_fract_z
_atom_site_U_iso_or_equiv
_atom_site_adp_type
_atom_site_occupancy
_atom_site_site_symmetry_order
_atom_site_calc_flag
_atom_site_refinement_flags_posn
_atom_site_refinement_flags_adp
_atom_site_refinement_flags_occupancy
_atom_site_disorder_assembly
_atom_site_disorder_group
C11D C 1.019(2) 0.4161(7) 0.1931(13) 0.069(5) Uiso 1 1 d G . . . .
C1D C 1.050(2) 0.3969(7) 0.3542(12) 0.085(5) Uiso 1 1 d G . . . .
H1D H 0.9746 0.4118 0.4190 0.102 Uiso 1 1 d G U . . .
C2D C 1.196(2) 0.3579(7) 0.4224(8) 0.090(5) Uiso 1 1 d G . . . .
H2D H 1.2116 0.3403 0.5430 0.108 Uiso 1 1 d G U . . .
C3D C 1.311(2) 0.3366(7) 0.3320(12) 0.077(5) Uiso 1 1 d G . . . .
H3D H 1.4205 0.3093 0.3843 0.093 Uiso 1 1 d G U . . .
C4D C 1.282(2) 0.3562(7) 0.1707(11) 0.074(5) Uiso 1 1 d G . . . .
H4D H 1.3597 0.3414 0.0934 0.089 Uiso 1 1 d G U . . .
C12D C 1.138(2) 0.3965(7) 0.1012(8) 0.075(5) Uiso 1 1 d G . . . .
C14D C 0.805(2) 0.4096(5) -0.0457(9) 0.061(4) Uiso 1 1 d G . . . .
C8D C 0.648(2) 0.3881(6) -0.1051(12) 0.070(5) Uiso 1 1 d G . . . .
H8D H 0.5626 0.4111 -0.0383 0.084 Uiso 1 1 d G U . . .
C7D C 0.608(2) 0.3432(6) -0.2530(13) 0.086(5) Uiso 1 1 d G . . . .
H7D H 0.4886 0.3299 -0.2949 0.103 Uiso 1 1 d G U . . .
C6D C 0.725(3) 0.3200(5) -0.3394(9) 0.080(5) Uiso 1 1 d G . . . .
H6D H 0.6886 0.2874 -0.4372 0.096 Uiso 1 1 d G U . . .
C5D C 0.883(2) 0.3400(6) -0.2809(11) 0.077(5) Uiso 1 1 d G . . . .
H5D H 0.9840 0.3222 -0.3356 0.092 Uiso 1 1 d G U . . .
C13D C 0.924(2) 0.3850(6) -0.1350(12) 0.060(4) Uiso 1 1 d G . . . .
C9D C 0.872(5) 0.4616(10) 0.1124(18) 0.070(5) Uiso 1 1 d . . . . .
C10D C 1.097(4) 0.4182(9) -0.0784(13) 0.059(4) Uiso 1 1 d . . . . .
H10D H 1.1676 0.3790 -0.1338 0.070 Uiso 1 1 calc R U . . .
C15D C 0.732(5) 0.4595(11) 0.2100(17) 0.10(3) Uani 1 1 d . . . . .
H15D H 0.6398 0.4904 0.1503 0.153 Uiso 1 1 calc R U . . .
H15E H 0.7074 0.3925 0.2322 0.153 Uiso 1 1 calc R U . . .
H15F H 0.7631 0.4943 0.3080 0.153 Uiso 1 1 calc R U . . .

loop_
_atom_site_aniso_label
_atom_site_aniso_U_11
_atom_site_aniso_U_22
_atom_site_aniso_U_33
_atom_site_aniso_U_23
_atom_site_aniso_U_13
_atom_site_aniso_U_12
C15D 0.13(11) 0.116(13) 0.066(10) -0.006(8) 0.038(17) -0.04(2)

loop_
_atom_type_symbol
_atom_type_description
_atom_type_scat_dispersion_real
_atom_type_scat_dispersion_imag
_atom_type_scat_source
C C 0.0033 0.0016 'International Tables Vol C Tables 4.2.6.8 and 6.1.1.4'
H H 0.0000 0.0000 'International Tables Vol C Tables 4.2.6.8 and 6.1.1.4'

loop_
_geom_angle_atom_site_label_1
_geom_angle_atom_site_label_2
_geom_angle_atom_site_label_3
_geom_angle
_geom_angle_site_symmetry_1
_geom_angle_site_symmetry_3
_geom_angle_publ_flag
C1D C11D C12D 118.7 . . ?
C1D C11D C9D 124.2(14) . . ?
C12D C11D C9D 117.0(15) . . ?
C2D C1D C11D 120.5 . . ?
C3D C2D C1D 120.8 . . ?
C2D C3D C4D 119.5 . . ?
C3D C4D C12D 120.3 . . ?
C4D C12D C11D 120.1 . . ?
C4D C12D C10D 122.9(15) . . ?
C11D C12D C10D 116.9(16) . . ?
C8D C14D C13D 119.1 . . ?
C8D C14D C9D 128.1(18) . . ?
C13D C14D C9D 112.8(19) . . ?
C14D C8D C7D 120.4 . . ?
C6D C7D C8D 119.9 . . ?
C7D C6D C5D 120.5 . . ?
C6D C5D C13D 120.1 . . ?
C5D C13D C14D 120.0 . . ?
C5D C13D C10D 120.1(10) . . ?
C14D C13D C10D 119.6(11) . . ?
C11D C9D C14D 112.6(18) . . ?
C11D C9D C15D 113.9(15) . . ?
C14D C9D C15D 105(3) . . ?
C11D C9D C10D 110(2) . 3_765 ?
C14D C9D C10D 109.8(9) . 3_765 ?
C15D C9D C10D 105.5(18) . 3_765 ?
C13D C10D C12D 107.9(17) . . ?
C13D C10D C9D 113.7(19) . 3_765 ?
C12D C10D C9D 109.8(10) . 3_765 ?

loop_
_geom_bond_atom_site_label_1
_geom_bond_atom_site_label_2
_geom_bond_distance
_geom_bond_site_symmetry_2
_geom_bond_publ_flag
C11D C1D 1.3836 . ?
C11D C12D 1.3982 . ?
C11D C9D 1.46(4) . ?
C1D C2D 1.3819 . ?
C2D C3D 1.3688 . ?
C3D C4D 1.3852 . ?
C4D C12D 1.3861 . ?
C12D C10D 1.545(12) . ?
C14D C8D 1.3760 . ?
C14D C13D 1.4011 . ?
C14D C9D 1.548(18) . ?
C8D C7D 1.3950 . ?
C7D C6D 1.3667 . ?
C6D C5D 1.3792 . ?
C5D C13D 1.3807 . ?
C13D C10D 1.54(3) . ?
C9D C15D 1.55(5) . ?
C9D C10D 1.69(2) 3_765 ?
C10D C9D 1.69(2) 3_765 ?

_cod_database_fobs_code 2108955
